data_4342177
loop_
_publ_author_name
'Castro, Goretti'
'Bastida, Rufina'
'Mac\'ias, Alejandro'
'P\'erez-Lourido, Paulo'
'Platas-Iglesias, Carlos'
'Valencia, Laura'

_publ_section_title
;
 Lanthanide(III) Complexation with an Amide Derived Pyridinophane.
;
_journal_issue 4
_journal_name_full 'Inorganic chemistry'
_journal_page_first 1671
_journal_page_last 1683
_journal_paper_doi 10.1021/ic502653r
_journal_volume 54
_journal_year 2015
_chemical_formula_sum 'C27 H39 N12 O15 Tm'
_chemical_formula_weight 940.63
_chemical_name_systematic
;
 ?
;
_space_group_IT_number 7
_symmetry_cell_setting monoclinic
_symmetry_space_group_name_Hall 'P -2yac'
_symmetry_space_group_name_H-M 'P 1 n 1'
_atom_sites_solution_hydrogens geom
_atom_sites_solution_primary direct
_atom_sites_solution_secondary difmap
_audit_creation_method SHELXL-97
_cell_angle_alpha 90.00
_cell_angle_beta 105.7170(10)
_cell_angle_gamma 90.00
_cell_formula_units_Z 2
_cell_length_a 10.6570(10)
_cell_length_b 11.1946(10)
_cell_length_c 15.6855(15)
_cell_measurement_temperature 293(2)
_cell_volume 1801.3(3)
_computing_cell_refinement 'Bruker SAINT'
_computing_data_reduction 'Bruker SAINT'
_computing_molecular_graphics 'Bruker SHELXTL'
_computing_publication_material 'Bruker SHELXTL'
_computing_structure_refinement 'SHELXL-97 (Sheldrick, 2008)'
_computing_structure_solution 'SHELXS-97 (Sheldrick, 2008)'
_diffrn_ambient_temperature 293(2)
_diffrn_measured_fraction_theta_full 1.000
_diffrn_measured_fraction_theta_max 0.994
_diffrn_measurement_device_type 'Bruker SMART 1000 CCD'
_diffrn_measurement_method '\f and \w scans'
_diffrn_radiation_monochromator graphite
_diffrn_radiation_source 'fine-focus sealed tube'
_diffrn_radiation_type MoK\a
_diffrn_radiation_wavelength 0.71073
_diffrn_reflns_av_R_equivalents 0.0169
_diffrn_reflns_av_sigmaI/netI 0.0239
_diffrn_reflns_limit_h_max 14
_diffrn_reflns_limit_h_min -14
_diffrn_reflns_limit_k_max 14
_diffrn_reflns_limit_k_min -14
_diffrn_reflns_limit_l_max 20
_diffrn_reflns_limit_l_min -20
_diffrn_reflns_number 16438
_diffrn_reflns_theta_full 25.00
_diffrn_reflns_theta_max 28.01
_diffrn_reflns_theta_min 1.82
_exptl_absorpt_coefficient_mu 2.549
_exptl_absorpt_correction_T_max 0.4442
_exptl_absorpt_correction_T_min 0.3934
_exptl_absorpt_correction_type empirical
_exptl_absorpt_process_details sadabs
_exptl_crystal_colour colourless
_exptl_crystal_density_diffrn 1.734
_exptl_crystal_density_method 'not measured'
_exptl_crystal_description prism
_exptl_crystal_F_000 948
_exptl_crystal_size_max 0.45
_exptl_crystal_size_mid 0.42
_exptl_crystal_size_min 0.38
_refine_diff_density_max 0.685
_refine_diff_density_min -0.443
_refine_diff_density_rms 0.080
_refine_ls_abs_structure_details 'Flack H D (1983), Acta Cryst. A39, 876-881'
_refine_ls_abs_structure_Flack 0.00
_refine_ls_extinction_coef 0.0010(3)
_refine_ls_extinction_expression Fc^*^=kFc[1+0.001xFc^2^\l^3^/sin(2\q)]^-1/4^
_refine_ls_extinction_method SHELXL
_refine_ls_goodness_of_fit_ref 1.409
_refine_ls_hydrogen_treatment constr
_refine_ls_matrix_type full
_refine_ls_number_parameters 497
_refine_ls_number_reflns 8196
_refine_ls_number_restraints 14
_refine_ls_restrained_S_all 1.444
_refine_ls_R_factor_all 0.0327
_refine_ls_R_factor_gt 0.0317
_refine_ls_shift/su_max 0.000
_refine_ls_shift/su_mean 0.000
_refine_ls_structure_factor_coef Fsqd
_refine_ls_weighting_details 'calc w=1/[\s^2^(Fo^2^)+(0.0445P)^2^+0.2888P] where P=(Fo^2^+2Fc^2^)/3'
_refine_ls_weighting_scheme calc
_refine_ls_wR_factor_gt 0.0851
_refine_ls_wR_factor_ref 0.0858
_reflns_number_gt 7941
_reflns_number_total 8196
_reflns_threshold_expression >2sigma(I)
_cod_data_source_file ic502653r_si_002.cif
_cod_data_source_block Tm-TPPTAM
_cod_depositor_comments
;
The following automatic conversions were performed:

'_symmetry_cell_setting' value 'Monoclinic' changed to 'monoclinic'
according to
/usr/data/users/saulius/crontab/automatic-downloads/rss-feeds/ACS/lib/dictionaries/cif_core.dic
dictionary named 'cif_core.dic' version 2.4.2 from 2011-04-26.

Automatic conversion script
Id: cif_fix_values 3008 2015-01-20 13:52:24Z robertas 

 Adding full bibliography for 4342165--4342179.cif.
;
_cod_original_sg_symbol_H-M Pn
_cod_database_code 4342177
_data_collection 'Bruker SMART'

loop_
_symmetry_equiv_pos_as_xyz
'x, y, z'
'x+1/2, -y, z+1/2'

loop_
_atom_site_label
_atom_site_type_symbol
_atom_site_fract_x
_atom_site_fract_y
_atom_site_fract_z
_atom_site_U_iso_or_equiv
_atom_site_adp_type
_atom_site_occupancy
_atom_site_symmetry_multiplicity
_atom_site_calc_flag
_atom_site_refinement_flags
Tm Tm 0.37750(3) 0.783186(12) 0.32692(3) 0.02739(6) Uani 1 1 d .
O1W O 0.2897(6) 0.7215(4) 0.1805(3) 0.0411(11) Uani 1 1 d .
O3 O 0.5827(3) 0.8380(3) 0.4101(2) 0.0371(8) Uani 1 1 d .
O1 O 0.4032(6) 0.7066(3) 0.4683(3) 0.0381(10) Uani 1 1 d .
O2 O 0.3469(4) 0.9464(3) 0.4119(3) 0.0355(8) Uani 1 1 d .
N9 N 0.7743(5) 0.9280(5) 0.4308(5) 0.0633(17) Uani 1 1 d .
H9A H 0.8105 0.8787 0.4721 0.076 Uiso 1 1 calc R
H9B H 0.8196 0.9840 0.4161 0.076 Uiso 1 1 calc R
N7 N 0.4304(7) 0.5562(5) 0.5647(4) 0.0612(15) Uani 1 1 d .
H7C H 0.3890 0.5936 0.5966 0.073 Uiso 1 1 calc R
H7D H 0.4615 0.4862 0.5800 0.073 Uiso 1 1 calc R
N8 N 0.2102(5) 1.0929(4) 0.4271(4) 0.0479(11) Uani 1 1 d .
H8A H 0.2696 1.1465 0.4321 0.057 Uiso 1 1 calc R
H8B H 0.1333 1.1130 0.4294 0.057 Uiso 1 1 calc R
N1 N 0.5594(5) 0.7494(5) 0.2424(3) 0.0373(9) Uani 1 1 d .
N2 N 0.5097(6) 0.5765(5) 0.3522(4) 0.0355(12) Uani 1 1 d .
N3 N 0.2500(6) 0.5786(5) 0.3243(4) 0.0351(13) Uani 1 1 d .
N4 N 0.1346(5) 0.7899(4) 0.3535(3) 0.0333(9) Uani 1 1 d .
N5 N 0.2014(4) 0.9375(4) 0.2370(3) 0.0320(8) Uani 1 1 d .
N6 N 0.4670(5) 0.9711(4) 0.2583(3) 0.0347(10) Uani 1 1 d .
C1 C 0.5690(5) 0.8273(6) 0.1796(4) 0.0402(11) Uani 1 1 d .
C2 C 0.6514(7) 0.8081(7) 0.1252(5) 0.0513(15) Uani 1 1 d .
H2 H 0.6568 0.8637 0.0823 0.062 Uiso 1 1 calc R
C3 C 0.7234(8) 0.7062(7) 0.1363(6) 0.0605(19) Uani 1 1 d .
H3 H 0.7762 0.6899 0.0992 0.073 Uiso 1 1 calc R
C4 C 0.7181(6) 0.6274(6) 0.2024(4) 0.0515(14) Uani 1 1 d .
H4 H 0.7671 0.5575 0.2108 0.062 Uiso 1 1 calc R
C5 C 0.6392(8) 0.6538(6) 0.2556(6) 0.0404(19) Uani 1 1 d .
C6 C 0.6413(7) 0.5836(7) 0.3375(6) 0.0442(18) Uani 1 1 d .
H6A H 0.6730 0.5036 0.3319 0.053 Uiso 1 1 calc R
H6B H 0.7009 0.6212 0.3883 0.053 Uiso 1 1 calc R
C7 C 0.4339(6) 0.4898(5) 0.2871(4) 0.0427(12) Uani 1 1 d .
H7A H 0.4746 0.4118 0.2979 0.051 Uiso 1 1 calc R
H7B H 0.4334 0.5145 0.2277 0.051 Uiso 1 1 calc R
C8 C 0.2952(6) 0.4821(5) 0.2941(4) 0.0389(11) Uani 1 1 d .
C9 C 0.2238(7) 0.3769(5) 0.2750(5) 0.0521(15) Uani 1 1 d .
H9 H 0.2576 0.3108 0.2530 0.063 Uiso 1 1 calc R
C10 C 0.1024(7) 0.3723(6) 0.2893(5) 0.0579(17) Uani 1 1 d .
H10 H 0.0510 0.3042 0.2746 0.070 Uiso 1 1 calc R
C11 C 0.0583(6) 0.4695(5) 0.3256(5) 0.0509(15) Uani 1 1 d .
H11 H -0.0221 0.4671 0.3382 0.061 Uiso 1 1 calc R
C12 C 0.1344(7) 0.5716(6) 0.3435(5) 0.0380(15) Uani 1 1 d .
C13 C 0.1011(8) 0.6776(8) 0.3905(6) 0.0409(17) Uani 1 1 d .
H13A H 0.0085 0.6768 0.3860 0.049 Uiso 1 1 calc R
H13B H 0.1478 0.6730 0.4528 0.049 Uiso 1 1 calc R
C14 C 0.0388(5) 0.8081(5) 0.2667(4) 0.0396(11) Uani 1 1 d .
H14A H -0.0470 0.8200 0.2754 0.047 Uiso 1 1 calc R
H14B H 0.0356 0.7373 0.2306 0.047 Uiso 1 1 calc R
C15 C 0.0735(6) 0.9129(5) 0.2199(4) 0.0372(12) Uani 1 1 d .
C16 C -0.0209(6) 0.9825(5) 0.1607(5) 0.0508(14) Uani 1 1 d .
H16 H -0.1090 0.9641 0.1491 0.061 Uiso 1 1 calc R
C17 C 0.0200(7) 1.0787(6) 0.1202(4) 0.0530(15) Uani 1 1 d .
H17 H -0.0404 1.1244 0.0792 0.064 Uiso 1 1 calc R
C18 C 0.1504(7) 1.1066(5) 0.1405(4) 0.0451(13) Uani 1 1 d .
H18 H 0.1793 1.1710 0.1134 0.054 Uiso 1 1 calc R
C19 C 0.2383(5) 1.0367(4) 0.2022(3) 0.0351(10) Uani 1 1 d .
C20 C 0.3756(6) 1.0744(5) 0.2418(4) 0.0396(11) Uani 1 1 d .
H20A H 0.4010 1.1302 0.2022 0.048 Uiso 1 1 calc R
H20B H 0.3819 1.1154 0.2973 0.048 Uiso 1 1 calc R
C21 C 0.4851(6) 0.9352(5) 0.1710(4) 0.0442(13) Uani 1 1 d .
H21A H 0.5248 1.0004 0.1470 0.053 Uiso 1 1 calc R
H21B H 0.4008 0.9187 0.1301 0.053 Uiso 1 1 calc R
C26 C 0.5920(6) 1.0089(5) 0.3196(4) 0.0433(12) Uani 1 1 d .
H26A H 0.5787 1.0830 0.3480 0.052 Uiso 1 1 calc R
H26B H 0.6541 1.0245 0.2857 0.052 Uiso 1 1 calc R
C27 C 0.6488(6) 0.9178(5) 0.3897(5) 0.0408(13) Uani 1 1 d .
C22 C 0.5235(6) 0.5338(5) 0.4438(4) 0.0465(13) Uani 1 1 d .
H22A H 0.6149 0.5365 0.4764 0.056 Uiso 1 1 calc R
H22B H 0.4955 0.4512 0.4415 0.056 Uiso 1 1 calc R
C23 C 0.4461(5) 0.6058(5) 0.4932(3) 0.0374(11) Uani 1 1 d .
C24 C 0.1305(6) 0.8910(5) 0.4129(4) 0.0436(13) Uani 1 1 d .
H24A H 0.1389 0.8609 0.4721 0.052 Uiso 1 1 calc R
H24B H 0.0468 0.9308 0.3928 0.052 Uiso 1 1 calc R
C25 C 0.2371(6) 0.9794(5) 0.4156(3) 0.0356(11) Uani 1 1 d .
N1N N 0.8903(5) 0.1938(4) 0.3780(3) 0.0301(10) Uani 1 1 d D
O1N O 0.8238(13) 0.2938(7) 0.3662(10) 0.141(5) Uani 1 1 d D
O2N O 0.9408(10) 0.1742(13) 0.4412(10) 0.161(5) Uani 1 1 d D
O3N O 0.8759(14) 0.1464(10) 0.3111(10) 0.151(5) Uani 1 1 d D
N2N N 1.0225(6) 0.7628(5) 0.0090(4) 0.0635(19) Uani 1 1 d D
O4N O 1.1109(10) 0.8330(7) 0.0108(6) 0.105(3) Uani 1 1 d D
O5N O 1.0298(6) 0.7021(5) 0.0779(4) 0.0667(15) Uani 1 1 d D
O6N O 0.9302(9) 0.7499(8) -0.0559(6) 0.131(5) Uani 1 1 d D
N3N N 0.4392(6) 0.3076(4) 0.0696(3) 0.0417(11) Uani 1 1 d D
O7N O 0.5138(8) 0.3965(7) 0.0870(6) 0.116(3) Uani 1 1 d D
O8N O 0.4887(13) 0.2097(6) 0.0691(7) 0.114(4) Uani 1 1 d D
O9N O 0.3330(11) 0.3247(12) 0.0557(8) 0.167(5) Uani 1 1 d D
O2W O 0.3665(8) 0.6118(6) 0.0559(4) 0.091(2) Uani 1 1 d .
O3W O 0.7793(9) 0.3115(10) 0.1585(7) 0.119(3) Uani 1 1 d .

loop_
_atom_site_aniso_label
_atom_site_aniso_U_11
_atom_site_aniso_U_22
_atom_site_aniso_U_33
_atom_site_aniso_U_23
_atom_site_aniso_U_13
_atom_site_aniso_U_12
Tm 0.02993(9) 0.02377(9) 0.02900(9) 0.00029(12) 0.00891(6) -0.00063(12)
O1W 0.044(3) 0.043(3) 0.034(2) -0.0043(15) 0.007(2) 0.0000(16)
O3 0.0347(18) 0.0330(18) 0.0420(19) 0.0023(15) 0.0077(15) -0.0035(15)
O1 0.046(3) 0.031(2) 0.037(2) -0.0003(14) 0.010(2) -0.0009(16)
O2 0.037(2) 0.0336(19) 0.0341(19) -0.0050(15) 0.0073(17) 0.0000(16)
N9 0.035(3) 0.048(3) 0.097(5) 0.015(3) 0.002(3) -0.007(2)
N7 0.084(4) 0.050(3) 0.058(3) 0.025(3) 0.033(3) 0.018(3)
N8 0.051(3) 0.034(2) 0.061(3) -0.005(2) 0.020(2) 0.005(2)
N1 0.038(2) 0.037(2) 0.042(3) 0.001(2) 0.018(2) 0.000(2)
N2 0.035(3) 0.031(2) 0.041(3) 0.001(2) 0.011(2) 0.002(2)
N3 0.043(3) 0.026(2) 0.037(3) -0.0005(19) 0.013(2) -0.006(2)
N4 0.036(2) 0.031(2) 0.035(2) -0.0005(17) 0.0127(19) -0.0019(16)
N5 0.038(2) 0.0281(19) 0.0294(19) -0.0007(15) 0.0084(16) 0.0047(16)
N6 0.039(3) 0.030(2) 0.037(3) 0.0044(19) 0.014(2) 0.002(2)
C1 0.042(3) 0.045(3) 0.038(3) -0.001(2) 0.017(2) -0.004(2)
C2 0.052(4) 0.065(4) 0.044(3) -0.001(3) 0.024(3) -0.006(3)
C3 0.048(4) 0.080(5) 0.062(4) -0.011(3) 0.030(3) 0.006(3)
C4 0.041(3) 0.057(4) 0.061(4) -0.011(3) 0.021(3) 0.005(3)
C5 0.037(3) 0.038(4) 0.048(4) -0.009(3) 0.014(3) 0.002(2)
C6 0.040(3) 0.035(3) 0.060(5) 0.002(3) 0.017(3) 0.008(3)
C7 0.048(3) 0.028(2) 0.055(3) -0.008(2) 0.020(3) 0.002(2)
C8 0.043(3) 0.029(2) 0.041(3) 0.002(2) 0.004(2) -0.004(2)
C9 0.061(4) 0.023(2) 0.068(4) -0.005(2) 0.009(3) -0.007(2)
C10 0.049(3) 0.035(3) 0.081(5) -0.001(3) 0.003(3) -0.016(2)
C11 0.045(3) 0.039(3) 0.065(4) 0.007(3) 0.009(3) -0.014(2)
C12 0.036(3) 0.032(3) 0.046(4) 0.008(3) 0.012(3) -0.004(2)
C13 0.043(4) 0.041(3) 0.043(4) 0.006(3) 0.019(3) -0.008(3)
C14 0.032(2) 0.040(3) 0.046(3) -0.002(2) 0.009(2) -0.005(2)
C15 0.039(3) 0.031(3) 0.039(3) -0.002(2) 0.005(2) 0.001(2)
C16 0.047(3) 0.039(3) 0.057(4) 0.000(3) -0.003(3) 0.005(2)
C17 0.059(4) 0.039(3) 0.047(3) 0.007(3) -0.009(3) 0.006(3)
C18 0.063(4) 0.032(3) 0.037(3) 0.006(2) 0.008(3) 0.001(3)
C19 0.047(3) 0.027(2) 0.032(2) 0.0018(19) 0.013(2) 0.0020(19)
C20 0.049(3) 0.026(2) 0.046(3) 0.009(2) 0.015(2) 0.003(2)
C21 0.056(3) 0.041(3) 0.041(3) 0.010(2) 0.022(3) 0.000(2)
C26 0.041(3) 0.038(3) 0.050(3) 0.001(2) 0.011(2) -0.009(2)
C27 0.032(3) 0.034(3) 0.055(4) -0.002(3) 0.010(3) -0.002(2)
C22 0.054(3) 0.038(3) 0.045(3) 0.009(2) 0.011(3) 0.011(2)
C23 0.039(3) 0.035(2) 0.034(2) 0.002(2) 0.005(2) -0.003(2)
C24 0.050(3) 0.040(3) 0.048(3) -0.006(2) 0.025(3) -0.004(2)
C25 0.051(3) 0.031(2) 0.024(2) -0.0041(19) 0.010(2) 0.003(2)
N1N 0.031(2) 0.032(2) 0.030(2) -0.0007(17) 0.0129(17) -0.0231(18)
O1N 0.161(11) 0.079(6) 0.207(14) 0.025(6) 0.093(10) 0.033(5)
O2N 0.106(8) 0.154(9) 0.249(16) 0.007(12) 0.091(10) 0.020(8)
O3N 0.114(7) 0.136(8) 0.238(15) -0.090(11) 0.109(9) -0.044(8)
N2N 0.076(4) 0.048(3) 0.051(4) -0.015(3) -0.009(3) 0.024(3)
O4N 0.147(8) 0.076(5) 0.091(5) 0.013(4) 0.028(5) -0.014(6)
O5N 0.072(4) 0.069(3) 0.063(3) -0.024(3) 0.027(3) -0.017(3)
O6N 0.133(7) 0.081(4) 0.115(7) -0.050(5) -0.072(6) 0.059(5)
N3N 0.057(3) 0.037(2) 0.032(2) -0.0027(19) 0.013(2) -0.011(2)
O7N 0.092(5) 0.076(4) 0.181(8) -0.054(5) 0.041(5) -0.020(4)
O8N 0.184(11) 0.062(5) 0.123(7) 0.007(4) 0.088(8) 0.001(4)
O9N 0.117(9) 0.123(7) 0.222(14) 0.009(9) -0.021(8) -0.014(7)
O2W 0.134(6) 0.078(4) 0.075(4) -0.010(3) 0.053(4) 0.022(4)
O3W 0.077(5) 0.176(9) 0.114(6) 0.032(6) 0.044(5) -0.005(5)

loop_
_atom_type_symbol
_atom_type_description
_atom_type_scat_dispersion_real
_atom_type_scat_dispersion_imag
_atom_type_scat_source
C C 0.0033 0.0016 'International Tables Vol C Tables 4.2.6.8 and 6.1.1.4'
H H 0.0000 0.0000 'International Tables Vol C Tables 4.2.6.8 and 6.1.1.4'
N N 0.0061 0.0033 'International Tables Vol C Tables 4.2.6.8 and 6.1.1.4'
O O 0.0106 0.0060 'International Tables Vol C Tables 4.2.6.8 and 6.1.1.4'
Tm Tm -0.3139 5.2483 'International Tables Vol C Tables 4.2.6.8 and 6.1.1.4'

loop_
_geom_angle_atom_site_label_1
_geom_angle_atom_site_label_2
_geom_angle_atom_site_label_3
_geom_angle
O3 Tm O1 73.12(17)
O3 Tm O2 74.15(14)
O1 Tm O2 75.11(14)
O3 Tm O1W 134.46(18)
O1 Tm O1W 137.83(13)
O2 Tm O1W 135.32(16)
O3 Tm N6 68.19(15)
O1 Tm N6 135.78(17)
O2 Tm N6 74.46(13)
O1W Tm N6 85.88(16)
O3 Tm N1 67.14(15)
O1 Tm N1 120.70(17)
O2 Tm N1 129.04(15)
O1W Tm N1 67.62(19)
N6 Tm N1 61.30(16)
O3 Tm N5 123.54(13)
O1 Tm N5 129.09(15)
O2 Tm N5 66.82(13)
O1W Tm N5 68.49(15)
N6 Tm N5 63.20(15)
N1 Tm N5 109.48(14)
O3 Tm N3 129.87(17)
O1 Tm N3 67.95(18)
O2 Tm N3 122.22(16)
O1W Tm N3 70.31(17)
N6 Tm N3 156.18(17)
N1 Tm N3 107.99(17)
N5 Tm N3 105.50(16)
O3 Tm N2 76.47(16)
O1 Tm N2 67.61(17)
O2 Tm N2 137.70(17)
O1W Tm N2 86.83(18)
N6 Tm N2 120.76(17)
N1 Tm N2 61.67(17)
N5 Tm N2 155.02(16)
N3 Tm N2 60.33(13)
O3 Tm N4 134.36(14)
O1 Tm N4 74.73(17)
O2 Tm N4 66.85(13)
O1W Tm N4 90.82(18)
N6 Tm N4 119.93(14)
N1 Tm N4 158.44(15)
N5 Tm N4 60.06(13)
N3 Tm N4 61.61(16)
N2 Tm N4 118.88(16)
C27 O3 Tm 124.6(4)
C23 O1 Tm 125.1(4)
C25 O2 Tm 122.5(3)
C27 N9 H9A 120.0
C27 N9 H9B 120.0
H9A N9 H9B 120.0
C23 N7 H7C 120.0
C23 N7 H7D 120.0
H7C N7 H7D 120.0
C25 N8 H8A 120.0
C25 N8 H8B 120.0
H8A N8 H8B 120.0
C5 N1 C1 117.4(6)
C5 N1 Tm 123.5(5)
C1 N1 Tm 119.1(4)
C7 N2 C22 110.5(5)
C7 N2 C6 106.9(5)
C22 N2 C6 108.5(6)
C7 N2 Tm 107.3(4)
C22 N2 Tm 109.3(4)
C6 N2 Tm 114.3(4)
C8 N3 C12 118.5(6)
C8 N3 Tm 118.4(4)
C12 N3 Tm 122.8(4)
C13 N4 C14 107.5(5)
C13 N4 C24 110.8(6)
C14 N4 C24 110.2(5)
C13 N4 Tm 112.2(4)
C14 N4 Tm 108.1(3)
C24 N4 Tm 108.0(3)
C19 N5 C15 118.8(5)
C19 N5 Tm 120.8(3)
C15 N5 Tm 120.3(3)
C26 N6 C20 108.8(5)
C26 N6 C21 110.9(5)
C20 N6 C21 106.9(4)
C26 N6 Tm 108.9(3)
C20 N6 Tm 113.4(4)
C21 N6 Tm 108.0(3)
N1 C1 C2 122.3(6)
N1 C1 C21 115.6(5)
C2 C1 C21 122.1(6)
C3 C2 C1 118.5(7)
C3 C2 H2 120.7
C1 C2 H2 120.7
C2 C3 C4 119.8(6)
C2 C3 H3 120.1
C4 C3 H3 120.1
C5 C4 C3 118.6(7)
C5 C4 H4 120.7
C3 C4 H4 120.7
N1 C5 C4 123.0(8)
N1 C5 C6 114.2(7)
C4 C5 C6 122.7(7)
N2 C6 C5 111.4(7)
N2 C6 H6A 109.3
C5 C6 H6A 109.3
N2 C6 H6B 109.3
C5 C6 H6B 109.3
H6A C6 H6B 108.0
N2 C7 C8 110.4(5)
N2 C7 H7A 109.6
C8 C7 H7A 109.6
N2 C7 H7B 109.6
C8 C7 H7B 109.6
H7A C7 H7B 108.1
N3 C8 C9 122.5(6)
N3 C8 C7 116.0(5)
C9 C8 C7 121.4(5)
C10 C9 C8 118.8(6)
C10 C9 H9 120.6
C8 C9 H9 120.6
C11 C10 C9 118.9(5)
C11 C10 H10 120.5
C9 C10 H10 120.5
C10 C11 C12 119.4(6)
C10 C11 H11 120.3
C12 C11 H11 120.3
N3 C12 C11 121.6(7)
N3 C12 C13 114.8(6)
C11 C12 C13 123.5(7)
N4 C13 C12 111.7(6)
N4 C13 H13A 109.3
C12 C13 H13A 109.3
N4 C13 H13B 109.3
C12 C13 H13B 109.3
H13A C13 H13B 107.9
N4 C14 C15 111.2(5)
N4 C14 H14A 109.4
C15 C14 H14A 109.4
N4 C14 H14B 109.4
C15 C14 H14B 109.4
H14A C14 H14B 108.0
N5 C15 C16 121.6(5)
N5 C15 C14 116.0(5)
C16 C15 C14 122.4(6)
C17 C16 C15 118.6(6)
C17 C16 H16 120.7
C15 C16 H16 120.7
C18 C17 C16 119.8(5)
C18 C17 H17 120.1
C16 C17 H17 120.1
C17 C18 C19 118.7(6)
C17 C18 H18 120.6
C19 C18 H18 120.6
N5 C19 C18 122.2(5)
N5 C19 C20 115.4(4)
C18 C19 C20 122.1(5)
N6 C20 C19 112.0(4)
N6 C20 H20A 109.2
C19 C20 H20A 109.2
N6 C20 H20B 109.2
C19 C20 H20B 109.2
H20A C20 H20B 107.9
N6 C21 C1 111.1(5)
N6 C21 H21A 109.4
C1 C21 H21A 109.4
N6 C21 H21B 109.4
C1 C21 H21B 109.4
H21A C21 H21B 108.0
N6 C26 C27 113.3(5)
N6 C26 H26A 108.9
C27 C26 H26A 108.9
N6 C26 H26B 108.9
C27 C26 H26B 108.9
H26A C26 H26B 107.7
O3 C27 N9 120.7(6)
O3 C27 C26 122.5(5)
N9 C27 C26 116.8(6)
N2 C22 C23 113.6(5)
N2 C22 H22A 108.8
C23 C22 H22A 108.8
N2 C22 H22B 108.8
C23 C22 H22B 108.8
H22A C22 H22B 107.7
O1 C23 N7 122.5(6)
O1 C23 C22 122.0(5)
N7 C23 C22 115.5(5)
N4 C24 C25 112.0(5)
N4 C24 H24A 109.2
C25 C24 H24A 109.2
N4 C24 H24B 109.2
C25 C24 H24B 109.2
H24A C24 H24B 107.9
O2 C25 N8 122.1(6)
O2 C25 C24 121.2(5)
N8 C25 C24 116.6(6)
O2N N1N O3N 134.2(13)
O2N N1N O1N 116.4(11)
O3N N1N O1N 109.4(11)
O4N N2N O6N 122.6(10)
O4N N2N O5N 117.4(7)
O6N N2N O5N 120.0(10)
O9N N3N O8N 125.1(10)
O9N N3N O7N 117.2(9)
O8N N3N O7N 117.7(8)

loop_
_geom_bond_atom_site_label_1
_geom_bond_atom_site_label_2
_geom_bond_distance
Tm O3 2.305(4)
Tm O1 2.323(5)
Tm O2 2.336(4)
Tm O1W 2.338(5)
Tm N6 2.654(5)
Tm N1 2.656(5)
Tm N5 2.657(4)
Tm N3 2.657(6)
Tm N2 2.682(6)
Tm N4 2.732(5)
O3 C27 1.232(7)
O1 C23 1.240(7)
O2 C25 1.243(7)
N9 C27 1.323(8)
N9 H9A 0.8600
N9 H9B 0.8600
N7 C23 1.302(8)
N7 H7C 0.8600
N7 H7D 0.8600
N8 C25 1.326(7)
N8 H8A 0.8600
N8 H8B 0.8600
N1 C5 1.347(10)
N1 C1 1.339(8)
N2 C7 1.480(8)
N2 C22 1.483(8)
N2 C6 1.484(10)
N3 C8 1.322(8)
N3 C12 1.347(10)
N4 C13 1.469(9)
N4 C14 1.477(8)
N4 C24 1.473(7)
N5 C19 1.341(7)
N5 C15 1.345(7)
N6 C26 1.478(8)
N6 C20 1.488(7)
N6 C21 1.490(8)
C1 C2 1.397(8)
C1 C21 1.487(8)
C2 C3 1.359(11)
C2 H2 0.9300
C3 C4 1.375(11)
C3 H3 0.9300
C4 C5 1.368(11)
C4 H4 0.9300
C5 C6 1.501(13)
C6 H6A 0.9700
C6 H6B 0.9700
C7 C8 1.514(8)
C7 H7A 0.9700
C7 H7B 0.9700
C8 C9 1.391(8)
C9 C10 1.372(10)
C9 H9 0.9300
C10 C11 1.370(10)
C10 H10 0.9300
C11 C12 1.385(9)
C11 H11 0.9300
C12 C13 1.490(12)
C13 H13A 0.9700
C13 H13B 0.9700
C14 C15 1.483(8)
C14 H14A 0.9700
C14 H14B 0.9700
C15 C16 1.405(8)
C16 C17 1.380(9)
C16 H16 0.9300
C17 C18 1.375(10)
C17 H17 0.9300
C18 C19 1.392(8)
C18 H18 0.9300
C19 C20 1.488(8)
C20 H20A 0.9700
C20 H20B 0.9700
C21 H21A 0.9700
C21 H21B 0.9700
C26 C27 1.501(9)
C26 H26A 0.9700
C26 H26B 0.9700
C22 C23 1.508(8)
C22 H22A 0.9700
C22 H22B 0.9700
C24 C25 1.498(8)
C24 H24A 0.9700
C24 H24B 0.9700
N1N O2N 1.015(13)
N1N O3N 1.149(12)
N1N O1N 1.311(9)
N2N O4N 1.220(9)
N2N O6N 1.218(8)
N2N O5N 1.261(8)
N3N O9N 1.110(11)
N3N O8N 1.217(8)
N3N O7N 1.256(8)

loop_
_geom_torsion_atom_site_label_1
_geom_torsion_atom_site_label_2
_geom_torsion_atom_site_label_3
_geom_torsion_atom_site_label_4
_geom_torsion
O1 Tm O3 C27 -162.6(5)
O2 Tm O3 C27 -83.8(5)
O1W Tm O3 C27 55.4(5)
N6 Tm O3 C27 -4.5(4)
N1 Tm O3 C27 62.4(5)
N5 Tm O3 C27 -36.5(5)
N3 Tm O3 C27 157.2(4)
N2 Tm O3 C27 127.0(5)
N4 Tm O3 C27 -115.6(4)
O3 Tm O1 C23 -91.4(5)
O2 Tm O1 C23 -169.0(6)
O1W Tm O1 C23 47.7(5)
N6 Tm O1 C23 -121.1(5)
N1 Tm O1 C23 -42.1(6)
N5 Tm O1 C23 148.8(5)
N3 Tm O1 C23 56.4(5)
N2 Tm O1 C23 -9.4(5)
N4 Tm O1 C23 121.5(5)
O3 Tm O2 C25 -171.3(4)
O1 Tm O2 C25 -95.0(4)
O1W Tm O2 C25 50.2(5)
N6 Tm O2 C25 117.5(5)
N1 Tm O2 C25 147.3(4)
N5 Tm O2 C25 50.4(4)
N3 Tm O2 C25 -43.8(5)
N2 Tm O2 C25 -123.6(4)
N4 Tm O2 C25 -15.5(4)
O3 Tm N1 C5 80.8(6)
O1 Tm N1 C5 28.9(6)
O2 Tm N1 C5 124.4(6)
O1W Tm N1 C5 -104.6(6)
N6 Tm N1 C5 157.5(6)
N5 Tm N1 C5 -160.1(5)
N3 Tm N1 C5 -45.7(6)
N2 Tm N1 C5 -5.7(5)
N4 Tm N1 C5 -103.1(6)
O3 Tm N1 C1 -103.0(5)
O1 Tm N1 C1 -154.9(4)
O2 Tm N1 C1 -59.4(5)
O1W Tm N1 C1 71.6(4)
N6 Tm N1 C1 -26.2(4)
N5 Tm N1 C1 16.1(5)
N3 Tm N1 C1 130.5(4)
N2 Tm N1 C1 170.5(5)
N4 Tm N1 C1 73.1(6)
O3 Tm N2 C7 -163.7(4)
O1 Tm N2 C7 119.2(4)
O2 Tm N2 C7 149.3(4)
O1W Tm N2 C7 -26.4(4)
N6 Tm N2 C7 -109.7(4)
N1 Tm N2 C7 -92.7(4)
N5 Tm N2 C7 -17.7(7)
N3 Tm N2 C7 42.7(4)
N4 Tm N2 C7 62.7(4)
O3 Tm N2 C22 76.5(4)
O1 Tm N2 C22 -0.6(4)
O2 Tm N2 C22 29.5(5)
O1W Tm N2 C22 -146.2(4)
N6 Tm N2 C22 130.5(4)
N1 Tm N2 C22 147.6(5)
N5 Tm N2 C22 -137.5(4)
N3 Tm N2 C22 -77.1(4)
N4 Tm N2 C22 -57.0(5)
O3 Tm N2 C6 -45.4(5)
O1 Tm N2 C6 -122.5(5)
O2 Tm N2 C6 -92.4(5)
O1W Tm N2 C6 91.9(5)
N6 Tm N2 C6 8.6(6)
N1 Tm N2 C6 25.7(5)
N5 Tm N2 C6 100.6(6)
N3 Tm N2 C6 161.0(5)
N4 Tm N2 C6 -178.9(5)
O3 Tm N3 C8 -66.7(5)
O1 Tm N3 C8 -108.4(5)
O2 Tm N3 C8 -162.8(4)
O1W Tm N3 C8 65.4(5)
N6 Tm N3 C8 67.2(7)
N1 Tm N3 C8 8.2(5)
N5 Tm N3 C8 125.1(5)
N2 Tm N3 C8 -32.5(5)
N4 Tm N3 C8 167.5(5)
O3 Tm N3 C12 120.4(5)
O1 Tm N3 C12 78.7(5)
O2 Tm N3 C12 24.3(6)
O1W Tm N3 C12 -107.5(5)
N6 Tm N3 C12 -105.7(6)
N1 Tm N3 C12 -164.7(5)
N5 Tm N3 C12 -47.7(5)
N2 Tm N3 C12 154.7(6)
N4 Tm N3 C12 -5.3(5)
O3 Tm N4 C13 -93.0(5)
O1 Tm N4 C13 -46.5(5)
O2 Tm N4 C13 -126.5(5)
O1W Tm N4 C13 93.4(5)
N6 Tm N4 C13 179.1(5)
N1 Tm N4 C13 92.1(6)
N5 Tm N4 C13 157.8(5)
N3 Tm N4 C13 26.4(5)
N2 Tm N4 C13 6.6(5)
O3 Tm N4 C14 148.6(3)
O1 Tm N4 C14 -164.8(3)
O2 Tm N4 C14 115.1(3)
O1W Tm N4 C14 -25.0(3)
N6 Tm N4 C14 60.7(4)
N1 Tm N4 C14 -26.3(6)
N5 Tm N4 C14 39.5(3)
N3 Tm N4 C14 -92.0(3)
N2 Tm N4 C14 -111.8(3)
O3 Tm N4 C24 29.4(4)
O1 Tm N4 C24 75.9(4)
O2 Tm N4 C24 -4.1(3)
O1W Tm N4 C24 -144.2(4)
N6 Tm N4 C24 -58.5(4)
N1 Tm N4 C24 -145.5(4)
N5 Tm N4 C24 -79.8(4)
N3 Tm N4 C24 148.8(4)
N2 Tm N4 C24 129.0(4)
O3 Tm N5 C19 31.6(4)
O1 Tm N5 C19 126.7(4)
O2 Tm N5 C19 81.8(4)
O1W Tm N5 C19 -98.4(4)
N6 Tm N5 C19 -1.9(3)
N1 Tm N5 C19 -43.4(4)
N3 Tm N5 C19 -159.3(4)
N2 Tm N5 C19 -107.7(5)
N4 Tm N5 C19 157.5(4)
O3 Tm N5 C15 -153.4(4)
O1 Tm N5 C15 -58.2(4)
O2 Tm N5 C15 -103.2(4)
O1W Tm N5 C15 76.7(4)
N6 Tm N5 C15 173.1(4)
N1 Tm N5 C15 131.7(4)
N3 Tm N5 C15 15.7(4)
N2 Tm N5 C15 67.3(6)
N4 Tm N5 C15 -27.5(4)
O3 Tm N6 C26 -5.9(3)
O1 Tm N6 C26 24.9(5)
O2 Tm N6 C26 73.0(4)
O1W Tm N6 C26 -147.6(4)
N1 Tm N6 C26 -80.9(4)
N5 Tm N6 C26 144.5(4)
N3 Tm N6 C26 -149.3(5)
N2 Tm N6 C26 -63.8(4)
N4 Tm N6 C26 123.8(4)
O3 Tm N6 C20 -127.1(4)
O1 Tm N6 C20 -96.4(4)
O2 Tm N6 C20 -48.3(4)
O1W Tm N6 C20 91.1(4)
N1 Tm N6 C20 157.8(4)
N5 Tm N6 C20 23.2(3)
N3 Tm N6 C20 89.5(6)
N2 Tm N6 C20 175.0(4)
N4 Tm N6 C20 2.6(4)
O3 Tm N6 C21 114.6(4)
O1 Tm N6 C21 145.3(4)
O2 Tm N6 C21 -166.6(4)
O1W Tm N6 C21 -27.2(4)
N1 Tm N6 C21 39.5(4)
N5 Tm N6 C21 -95.1(4)
N3 Tm N6 C21 -28.9(7)
N2 Tm N6 C21 56.7(4)
N4 Tm N6 C21 -115.7(4)
C5 N1 C1 C2 4.2(9)
Tm N1 C1 C2 -172.2(5)
C5 N1 C1 C21 -176.4(6)
Tm N1 C1 C21 7.1(7)
N1 C1 C2 C3 0.4(10)
C21 C1 C2 C3 -178.9(7)
C1 C2 C3 C4 -2.7(11)
C2 C3 C4 C5 0.2(12)
C1 N1 C5 C4 -6.9(11)
Tm N1 C5 C4 169.4(5)
C1 N1 C5 C6 168.9(6)
Tm N1 C5 C6 -14.8(9)
C3 C4 C5 N1 4.8(12)
C3 C4 C5 C6 -170.7(7)
C7 N2 C6 C5 74.9(7)
C22 N2 C6 C5 -166.0(6)
Tm N2 C6 C5 -43.7(7)
N1 C5 C6 N2 38.3(9)
C4 C5 C6 N2 -145.9(7)
C22 N2 C7 C8 65.2(6)
C6 N2 C7 C8 -176.9(5)
Tm N2 C7 C8 -53.9(5)
C12 N3 C8 C9 5.1(9)
Tm N3 C8 C9 -168.1(5)
C12 N3 C8 C7 -171.0(6)
Tm N3 C8 C7 15.8(7)
N2 C7 C8 N3 27.0(7)
N2 C7 C8 C9 -149.2(6)
N3 C8 C9 C10 -1.0(10)
C7 C8 C9 C10 174.9(6)
C8 C9 C10 C11 -3.0(11)
C9 C10 C11 C12 2.8(11)
C8 N3 C12 C11 -5.3(10)
Tm N3 C12 C11 167.6(5)
C8 N3 C12 C13 170.5(6)
Tm N3 C12 C13 -16.6(8)
C10 C11 C12 N3 1.4(11)
C10 C11 C12 C13 -174.0(7)
C14 N4 C13 C12 72.9(7)
C24 N4 C13 C12 -166.6(6)
Tm N4 C13 C12 -45.8(7)
N3 C12 C13 N4 41.9(9)
C11 C12 C13 N4 -142.4(7)
C13 N4 C14 C15 -173.9(5)
C24 N4 C14 C15 65.3(6)
Tm N4 C14 C15 -52.5(5)
C19 N5 C15 C16 5.7(8)
Tm N5 C15 C16 -169.4(4)
C19 N5 C15 C14 -174.7(5)
Tm N5 C15 C14 10.2(6)
N4 C14 C15 N5 30.2(7)
N4 C14 C15 C16 -150.3(6)
N5 C15 C16 C17 -0.6(9)
C14 C15 C16 C17 179.9(6)
C15 C16 C17 C18 -2.1(10)
C16 C17 C18 C19 -0.2(10)
C15 N5 C19 C18 -8.3(8)
Tm N5 C19 C18 166.8(4)
C15 N5 C19 C20 164.9(5)
Tm N5 C19 C20 -20.0(6)
C17 C18 C19 N5 5.6(9)
C17 C18 C19 C20 -167.1(6)
C26 N6 C20 C19 -164.0(5)
C21 N6 C20 C19 76.2(6)
Tm N6 C20 C19 -42.7(5)
N5 C19 C20 N6 41.7(6)
C18 C19 C20 N6 -145.1(5)
C26 N6 C21 C1 64.9(6)
C20 N6 C21 C1 -176.6(5)
Tm N6 C21 C1 -54.2(5)
N1 C1 C21 N6 32.4(7)
C2 C1 C21 N6 -148.2(6)
C20 N6 C26 C27 137.6(5)
C21 N6 C26 C27 -105.0(6)
Tm N6 C26 C27 13.6(6)
Tm O3 C27 N9 -166.3(5)
Tm O3 C27 C26 15.1(8)
N6 C26 C27 O3 -19.8(9)
N6 C26 C27 N9 161.6(6)
C7 N2 C22 C23 -109.9(6)
C6 N2 C22 C23 133.2(6)
Tm N2 C22 C23 7.9(6)
Tm O1 C23 N7 -163.3(5)
Tm O1 C23 C22 18.5(8)
N2 C22 C23 O1 -17.1(8)
N2 C22 C23 N7 164.5(6)
C13 N4 C24 C25 142.1(6)
C14 N4 C24 C25 -99.0(6)
Tm N4 C24 C25 18.9(6)
Tm O2 C25 N8 -148.7(4)
Tm O2 C25 C24 35.0(7)
N4 C24 C25 O2 -36.1(8)
N4 C24 C25 N8 147.4(5)
